data_7131723
loop_
_publ_author_name
'Lin, Cheng-Zhou'
'Jiang, Ling-Feng'
'Zhang, Guang-Yi'
'Zhou, Fang-Shuai'
'Wu, Shao-Hua'
'Cao, Jing'
'Deng, Qing-Hai'

_publ_section_title
;
 Enantioselective synthesis of 3a-azido-pyrroloindolines by
 copper-catalyzed asymmetric dearomative azidation of tryptamines.
;
_journal_issue 50
_journal_name_full 'Chemical communications (Cambridge, England)'
_journal_page_first 7831
_journal_page_last 7834
_journal_paper_doi 10.1039/d3cc01438j
_journal_volume 59
_journal_year 2023
_chemical_absolute_configuration rmad
_chemical_formula_moiety 'C18 H16 N5 O'
_chemical_formula_sum 'C18 H16 N5 O'
_chemical_formula_weight 318.36
_space_group_crystal_system orthorhombic
_space_group_IT_number 19
_space_group_name_Hall 'P 2ac 2ab'
_space_group_name_H-M_alt 'P 21 21 21'
_atom_sites_solution_hydrogens geom
_atom_sites_solution_primary dual
_audit_creation_date 2021-06-04
_audit_creation_method
;
Olex2 1.2
(compiled 2018.05.29 svn.r3508 for OlexSys, GUI svn.r5506)
;
_audit_update_record
;
2023-03-16 deposited with the CCDC.	2023-05-25 downloaded from the CCDC.
;
_cell_angle_alpha 90
_cell_angle_beta 90
_cell_angle_gamma 90
_cell_formula_units_Z 4
_cell_length_a 7.9211(2)
_cell_length_b 8.4929(2)
_cell_length_c 24.4236(7)
_cell_measurement_reflns_used 9278
_cell_measurement_temperature 293(2)
_cell_measurement_theta_max 70.079
_cell_measurement_theta_min 5.870
_cell_volume 1643.05(7)
_computing_cell_refinement 'SAINT v8.37A (Bruker, 2015)'
_computing_data_reduction 'SAINT v8.37A (Bruker, 2015)'
_computing_molecular_graphics 'Olex2 (Dolomanov et al., 2009)'
_computing_publication_material 'Olex2 (Dolomanov et al., 2009)'
_computing_structure_refinement 'ShelXL (Sheldrick, 2015)'
_computing_structure_solution 'ShelXT (Sheldrick, 2015)'
_diffrn_ambient_temperature 293.42
_diffrn_measured_fraction_theta_full 0.985
_diffrn_measured_fraction_theta_max 0.986
_diffrn_measurement_device_type 'Bruker D8 Venture'
_diffrn_measurement_method '\f and \w scans'
_diffrn_radiation_type CuK\a
_diffrn_radiation_wavelength 1.54178
_diffrn_reflns_av_R_equivalents 0.0802
_diffrn_reflns_av_unetI/netI 0.0545
_diffrn_reflns_Laue_measured_fraction_full 0.985
_diffrn_reflns_Laue_measured_fraction_max 0.986
_diffrn_reflns_limit_h_max 7
_diffrn_reflns_limit_h_min -9
_diffrn_reflns_limit_k_max 10
_diffrn_reflns_limit_k_min -10
_diffrn_reflns_limit_l_max 29
_diffrn_reflns_limit_l_min -29
_diffrn_reflns_number 14493
_diffrn_reflns_point_group_measured_fraction_full 0.988
_diffrn_reflns_point_group_measured_fraction_max 0.988
_diffrn_reflns_theta_full 67.679
_diffrn_reflns_theta_max 70.106
_diffrn_reflns_theta_min 5.872
_diffrn_standards_number 0
_exptl_absorpt_coefficient_mu 0.681
_exptl_absorpt_correction_T_max 0.7533
_exptl_absorpt_correction_T_min 0.5984
_exptl_absorpt_correction_type multi-scan
_exptl_absorpt_process_details
'SADABS-2016/2 (Bruker,2016/2) was used for absorption correction. wR2(int) was 0.1480 before and 0.0624 after correction. The Ratio of minimum to maximum transmission is 0.7944. The \l/2 correction factor is Not present.'
_exptl_crystal_colour colourless
_exptl_crystal_density_diffrn 1.287
_exptl_crystal_description prism
_exptl_crystal_F_000 668
_exptl_crystal_size_max 0.08
_exptl_crystal_size_mid 0.05
_exptl_crystal_size_min 0.05
_refine_diff_density_max 0.275
_refine_diff_density_min -0.158
_refine_diff_density_rms 0.029
_refine_ls_abs_structure_details
;
 Flack x determined using 918 quotients [(I+)-(I-)]/[(I+)+(I-)]
 (Parsons, Flack and Wagner, Acta Cryst. B69 (2013) 249-259).
;
_refine_ls_abs_structure_Flack -0.04(12)
_refine_ls_extinction_method none
_refine_ls_goodness_of_fit_ref 1.077
_refine_ls_hydrogen_treatment constr
_refine_ls_matrix_type full
_refine_ls_number_parameters 218
_refine_ls_number_reflns 3087
_refine_ls_number_restraints 0
_refine_ls_restrained_S_all 1.077
_refine_ls_R_factor_all 0.0465
_refine_ls_R_factor_gt 0.0406
_refine_ls_shift/su_max 0.000
_refine_ls_shift/su_mean 0.000
_refine_ls_structure_factor_coef Fsqd
_refine_ls_weighting_details 'w=1/[\s^2^(Fo^2^)+(0.0661P)^2^] where P=(Fo^2^+2Fc^2^)/3'
_refine_ls_weighting_scheme calc
_refine_ls_wR_factor_gt 0.1108
_refine_ls_wR_factor_ref 0.1139
_reflns_Friedel_coverage 0.718
_reflns_Friedel_fraction_full 0.993
_reflns_Friedel_fraction_max 0.992
_reflns_number_gt 2628
_reflns_number_total 3087
_reflns_threshold_expression 'I > 2\s(I)'
_cod_data_source_file d3cc01438j2.cif
_cod_data_source_block cu_210604lcz_0m
_cod_depositor_comments 'Adding full bibliography for 7131723.cif.'
_cod_database_code 7131723
_shelx_shelxl_version_number 2016/6
_shelx_space_group_comment
;
The symmetry employed for this shelxl refinement is uniquely defined
by the following loop, which should always be used as a source of
symmetry information in preference to the above space-group names.
They are only intended as comments.
;
_shelx_estimated_absorpt_t_max 0.967
_shelx_estimated_absorpt_t_min 0.948
_olex2_refinement_description
;
1. Fixed Uiso
 At 1.2 times of:
  All C(H) groups, All C(H,H) groups
 At 1.5 times of:
  All C(H,H,H) groups
2.a Ternary CH refined with riding coordinates:
 C1(H1)
2.b Secondary CH2 refined with riding coordinates:
 C10(H10A,H10B), C11(H11A,H11B)
2.c Aromatic/amide H refined with riding coordinates:
 C5(H5), C6(H6), C7(H7), C14(H14), C15(H15), C16(H16), C17(H17), C18(H18)
2.d Idealised Me refined as rotating group:
 C9(H9A,H9B,H9C)
;
_olex2_submission_special_instructions 'No special instructions were received'

loop_
_space_group_symop_operation_xyz
'x, y, z'
'-x+1/2, -y, z+1/2'
'-x, y+1/2, -z+1/2'
'x+1/2, -y+1/2, -z'

loop_
_atom_site_label
_atom_site_type_symbol
_atom_site_fract_x
_atom_site_fract_y
_atom_site_fract_z
_atom_site_U_iso_or_equiv
_atom_site_adp_type
_atom_site_occupancy
_atom_site_site_symmetry_order
_atom_site_calc_flag
_atom_site_refinement_flags_posn
_atom_site_refinement_flags_adp
_atom_site_refinement_flags_occupancy
_atom_site_disorder_assembly
_atom_site_disorder_group
O1 O -0.7266(3) -0.65663(19) -0.52818(8) 0.0711(6) Uani 1 1 d . . . . .
N1 N -0.6060(3) -0.7849(2) -0.41619(8) 0.0497(5) Uani 1 1 d . . . . .
N2 N -0.7890(3) -0.56554(19) -0.44459(8) 0.0470(5) Uani 1 1 d . . . . .
N3 N -0.9587(3) -0.8460(3) -0.34769(11) 0.0651(6) Uani 1 1 d . . . . .
N4 N -0.8880(3) -0.9746(3) -0.34744(10) 0.0650(6) Uani 1 1 d . . . . .
N5 N -0.8363(5) -1.0980(3) -0.34503(17) 0.1084(11) Uani 1 1 d . . . . .
C1 C -0.7778(3) -0.7267(2) -0.42293(10) 0.0473(5) Uani 1 1 d . . . . .
H1 H -0.846053 -0.799794 -0.444670 0.057 Uiso 1 1 calc R . . . .
C2 C -0.8479(3) -0.7111(3) -0.36354(11) 0.0494(6) Uani 1 1 d . . . . .
C3 C -0.6885(3) -0.7035(3) -0.32991(10) 0.0475(5) Uani 1 1 d . . . . .
C4 C -0.6656(4) -0.6689(4) -0.27480(11) 0.0625(7) Uani 1 1 d . . . . .
C5 C -0.5012(4) -0.6720(4) -0.25506(14) 0.0740(8) Uani 1 1 d . . . . .
H5 H -0.480887 -0.646405 -0.218624 0.089 Uiso 1 1 calc R . . . .
C6 C -0.3674(4) -0.7122(4) -0.28843(13) 0.0684(8) Uani 1 1 d . . . . .
H6 H -0.258956 -0.712710 -0.273818 0.082 Uiso 1 1 calc R . . . .
C7 C -0.3892(3) -0.7518(3) -0.34293(11) 0.0551(6) Uani 1 1 d . . . . .
H7 H -0.298766 -0.781061 -0.364958 0.066 Uiso 1 1 calc R . . . .
C8 C -0.5523(3) -0.7456(2) -0.36301(10) 0.0454(5) Uani 1 1 d . . . . .
C9 C -0.8108(5) -0.6320(5) -0.23717(13) 0.0895(11) Uani 1 1 d . . . . .
H9A H -0.903635 -0.700983 -0.245206 0.134 Uiso 1 1 calc GR . . . .
H9B H -0.845363 -0.524759 -0.242436 0.134 Uiso 1 1 calc GR . . . .
H9C H -0.776130 -0.646881 -0.199863 0.134 Uiso 1 1 calc GR . . . .
C10 C -0.9562(3) -0.5634(3) -0.36607(13) 0.0611(7) Uani 1 1 d . . . . .
H10A H -1.067285 -0.586617 -0.380658 0.073 Uiso 1 1 calc R . . . .
H10B H -0.968400 -0.516381 -0.330088 0.073 Uiso 1 1 calc R . . . .
C11 C -0.8594(3) -0.4561(3) -0.40398(11) 0.0547(6) Uani 1 1 d . . . . .
H11A H -0.933527 -0.379788 -0.421137 0.066 Uiso 1 1 calc R . . . .
H11B H -0.770492 -0.400856 -0.384567 0.066 Uiso 1 1 calc R . . . .
C12 C -0.7620(3) -0.5437(2) -0.49880(10) 0.0509(6) Uani 1 1 d . . . . .
C13 C -0.7790(3) -0.3813(2) -0.52188(10) 0.0498(6) Uani 1 1 d . . . . .
C14 C -0.7280(4) -0.2470(3) -0.49374(12) 0.0607(7) Uani 1 1 d . . . . .
H14 H -0.679213 -0.256365 -0.459253 0.073 Uiso 1 1 calc R . . . .
C15 C -0.7492(4) -0.1002(3) -0.51669(14) 0.0718(8) Uani 1 1 d . . . . .
H15 H -0.713966 -0.010956 -0.497803 0.086 Uiso 1 1 calc R . . . .
C16 C -0.8226(4) -0.0852(3) -0.56760(14) 0.0713(9) Uani 1 1 d . . . . .
H16 H -0.840227 0.014215 -0.582492 0.086 Uiso 1 1 calc R . . . .
C17 C -0.8694(4) -0.2165(4) -0.59618(13) 0.0702(8) Uani 1 1 d . . . . .
H17 H -0.916466 -0.206098 -0.630879 0.084 Uiso 1 1 calc R . . . .
C18 C -0.8472(4) -0.3647(3) -0.57380(11) 0.0611(7) Uani 1 1 d . . . . .
H18 H -0.878145 -0.453491 -0.593686 0.073 Uiso 1 1 calc R . . . .

loop_
_atom_site_aniso_label
_atom_site_aniso_U_11
_atom_site_aniso_U_22
_atom_site_aniso_U_33
_atom_site_aniso_U_23
_atom_site_aniso_U_13
_atom_site_aniso_U_12
O1 0.1078(16) 0.0480(9) 0.0574(11) -0.0024(7) -0.0021(12) 0.0099(10)
N1 0.0465(11) 0.0462(9) 0.0564(12) 0.0027(8) 0.0001(9) 0.0059(8)
N2 0.0518(11) 0.0383(8) 0.0509(11) 0.0010(7) -0.0029(9) 0.0030(8)
N3 0.0412(11) 0.0652(13) 0.0888(17) 0.0211(12) 0.0024(12) -0.0037(9)
N4 0.0608(13) 0.0569(12) 0.0773(16) 0.0065(11) 0.0094(13) -0.0114(11)
N5 0.120(3) 0.0576(16) 0.148(3) 0.0054(17) 0.024(2) -0.0037(16)
C1 0.0457(13) 0.0403(10) 0.0558(13) 0.0042(9) -0.0041(11) 0.0013(9)
C2 0.0404(12) 0.0492(11) 0.0584(14) 0.0083(10) 0.0025(10) 0.0015(9)
C3 0.0389(11) 0.0490(11) 0.0547(13) 0.0043(10) 0.0037(10) 0.0019(9)
C4 0.0539(16) 0.0805(17) 0.0532(15) 0.0013(13) 0.0043(12) 0.0023(13)
C5 0.0599(17) 0.106(2) 0.0560(15) -0.0031(16) -0.0080(14) -0.0057(17)
C6 0.0448(14) 0.0879(19) 0.0726(19) 0.0056(14) -0.0076(14) -0.0063(14)
C7 0.0414(13) 0.0575(13) 0.0665(16) 0.0082(11) 0.0048(12) 0.0002(10)
C8 0.0437(12) 0.0414(10) 0.0511(12) 0.0051(9) 0.0034(10) 0.0012(8)
C9 0.072(2) 0.137(3) 0.0593(19) -0.0073(19) 0.0140(16) 0.012(2)
C10 0.0489(14) 0.0636(15) 0.0707(16) 0.0116(13) 0.0060(14) 0.0161(11)
C11 0.0568(15) 0.0472(12) 0.0601(15) 0.0004(10) 0.0018(13) 0.0114(11)
C12 0.0549(14) 0.0441(11) 0.0536(13) -0.0008(10) -0.0061(12) -0.0006(10)
C13 0.0474(13) 0.0454(11) 0.0565(14) 0.0041(9) -0.0005(11) -0.0016(9)
C14 0.0623(16) 0.0492(12) 0.0707(17) 0.0031(11) -0.0053(13) -0.0075(11)
C15 0.073(2) 0.0478(12) 0.095(2) 0.0043(13) 0.0088(17) -0.0094(12)
C16 0.0613(18) 0.0537(14) 0.099(2) 0.0286(15) 0.0232(16) 0.0096(12)
C17 0.0687(19) 0.0764(18) 0.0654(17) 0.0250(14) 0.0022(15) 0.0066(14)
C18 0.0693(18) 0.0599(14) 0.0540(15) 0.0082(11) 0.0009(13) -0.0014(12)

loop_
_atom_type_symbol
_atom_type_description
_atom_type_scat_dispersion_real
_atom_type_scat_dispersion_imag
_atom_type_scat_source
C C 0.0181 0.0091 'International Tables Vol C Tables 4.2.6.8 and 6.1.1.4'
H H 0.0000 0.0000 'International Tables Vol C Tables 4.2.6.8 and 6.1.1.4'
N N 0.0311 0.0180 'International Tables Vol C Tables 4.2.6.8 and 6.1.1.4'
O O 0.0492 0.0322 'International Tables Vol C Tables 4.2.6.8 and 6.1.1.4'

loop_
_geom_angle_atom_site_label_1
_geom_angle_atom_site_label_2
_geom_angle_atom_site_label_3
_geom_angle
_geom_angle_site_symmetry_1
_geom_angle_site_symmetry_3
_geom_angle_publ_flag
C8 N1 C1 107.81(18) . . ?
C11 N2 C1 111.66(18) . . ?
C12 N2 C1 118.03(17) . . ?
C12 N2 C11 129.31(18) . . ?
N4 N3 C2 114.5(2) . . ?
N5 N4 N3 173.5(3) . . ?
N1 C1 N2 114.43(19) . . ?
N1 C1 H1 111.2 . . ?
N1 C1 C2 104.86(18) . . ?
N2 C1 H1 111.2 . . ?
N2 C1 C2 103.54(17) . . ?
C2 C1 H1 111.2 . . ?
N3 C2 C1 112.6(2) . . ?
N3 C2 C3 112.56(19) . . ?
N3 C2 C10 108.16(19) . . ?
C3 C2 C1 102.25(18) . . ?
C3 C2 C10 117.3(2) . . ?
C10 C2 C1 103.48(19) . . ?
C4 C3 C2 130.2(2) . . ?
C4 C3 C8 121.0(2) . . ?
C8 C3 C2 108.7(2) . . ?
C3 C4 C9 122.4(3) . . ?
C5 C4 C3 117.0(3) . . ?
C5 C4 C9 120.6(3) . . ?
C4 C5 H5 119.3 . . ?
C6 C5 C4 121.3(3) . . ?
C6 C5 H5 119.3 . . ?
C5 C6 H6 118.9 . . ?
C5 C6 C7 122.1(3) . . ?
C7 C6 H6 118.9 . . ?
C6 C7 H7 121.7 . . ?
C8 C7 C6 116.7(2) . . ?
C8 C7 H7 121.7 . . ?
C3 C8 N1 111.23(19) . . ?
C7 C8 N1 126.9(2) . . ?
C7 C8 C3 121.8(2) . . ?
C4 C9 H9A 109.5 . . ?
C4 C9 H9B 109.5 . . ?
C4 C9 H9C 109.5 . . ?
H9A C9 H9B 109.5 . . ?
H9A C9 H9C 109.5 . . ?
H9B C9 H9C 109.5 . . ?
C2 C10 H10A 111.0 . . ?
C2 C10 H10B 111.0 . . ?
H10A C10 H10B 109.0 . . ?
C11 C10 C2 103.7(2) . . ?
C11 C10 H10A 111.0 . . ?
C11 C10 H10B 111.0 . . ?
N2 C11 C10 103.0(2) . . ?
N2 C11 H11A 111.2 . . ?
N2 C11 H11B 111.2 . . ?
C10 C11 H11A 111.2 . . ?
C10 C11 H11B 111.2 . . ?
H11A C11 H11B 109.1 . . ?
O1 C12 N2 120.0(2) . . ?
O1 C12 C13 121.3(2) . . ?
N2 C12 C13 118.7(2) . . ?
C14 C13 C12 122.9(2) . . ?
C18 C13 C12 118.3(2) . . ?
C18 C13 C14 118.8(2) . . ?
C13 C14 H14 119.8 . . ?
C15 C14 C13 120.4(3) . . ?
C15 C14 H14 119.8 . . ?
C14 C15 H15 119.9 . . ?
C14 C15 C16 120.1(3) . . ?
C16 C15 H15 119.9 . . ?
C15 C16 H16 120.0 . . ?
C17 C16 C15 120.0(2) . . ?
C17 C16 H16 120.0 . . ?
C16 C17 H17 119.8 . . ?
C16 C17 C18 120.4(3) . . ?
C18 C17 H17 119.8 . . ?
C13 C18 H18 119.9 . . ?
C17 C18 C13 120.3(3) . . ?
C17 C18 H18 119.9 . . ?

loop_
_geom_bond_atom_site_label_1
_geom_bond_atom_site_label_2
_geom_bond_distance
_geom_bond_site_symmetry_2
_geom_bond_publ_flag
O1 C12 1.230(3) . ?
N1 C1 1.457(3) . ?
N1 C8 1.407(3) . ?
N2 C1 1.470(3) . ?
N2 C11 1.469(3) . ?
N2 C12 1.354(3) . ?
N3 N4 1.227(3) . ?
N3 C2 1.495(3) . ?
N4 N5 1.127(4) . ?
C1 H1 0.9800 . ?
C1 C2 1.559(3) . ?
C2 C3 1.508(3) . ?
C2 C10 1.521(3) . ?
C3 C4 1.390(4) . ?
C3 C8 1.395(3) . ?
C4 C5 1.389(4) . ?
C4 C9 1.505(4) . ?
C5 H5 0.9300 . ?
C5 C6 1.380(5) . ?
C6 H6 0.9300 . ?
C6 C7 1.384(4) . ?
C7 H7 0.9300 . ?
C7 C8 1.382(3) . ?
C9 H9A 0.9600 . ?
C9 H9B 0.9600 . ?
C9 H9C 0.9600 . ?
C10 H10A 0.9700 . ?
C10 H10B 0.9700 . ?
C10 C11 1.508(4) . ?
C11 H11A 0.9700 . ?
C11 H11B 0.9700 . ?
C12 C13 1.496(3) . ?
C13 C14 1.392(3) . ?
C13 C18 1.385(4) . ?
C14 H14 0.9300 . ?
C14 C15 1.377(4) . ?
C15 H15 0.9300 . ?
C15 C16 1.378(5) . ?
C16 H16 0.9300 . ?
C16 C17 1.367(5) . ?
C17 H17 0.9300 . ?
C17 C18 1.384(4) . ?
C18 H18 0.9300 . ?
